data_9002873
loop_
_publ_author_name
'Groat, L. A.'
'Chakoumakos, B. C.'
'Brouwer, D. H.'
'Hoffman, C. M.'
'Fyfe, C. A.'
'Morell, H.'
'Schultz, A. J.'

_publ_section_title
;The amblygonite (LiAlPO4F) - montebrasite (LiAlPO4OH) solid solution: A
 combined powder and single-crystal neutron diffraction and solid-state Li
 MAS, CP MAS, and REDOR NMR study Sample: from Tanco Pegmatite, Bernic Lake,
 Manitoba at T = 75 K
;
_journal_name_full 'American Mineralogist'
_journal_page_first 195
_journal_page_last 210
_journal_volume 88
_journal_year 2003
_chemical_formula_sum 'Al F0.45 H0.55 Li0.99 O4.55 P'
_chemical_name_mineral Montebrasite
_space_group_IT_number 2
_symmetry_space_group_name_Hall '-P 1 (1/2*x+1/2*y,1/2*x-1/2*y,-z)'
_symmetry_space_group_name_H-M 'C -1'
_cell_angle_alpha 90.983
_cell_angle_beta 117.76
_cell_angle_gamma 91.387
_cell_length_a 6.6871
_cell_length_b 7.7085
_cell_length_c 6.9660
_cell_formula_units_Z 4
_cell_volume 317.495
_database_code_amcsd 0002962
_diffrn_ambient_temperature 75
_exptl_crystal_density_diffrn 3.070
_cod_original_formula_sum 'P Al O4.55 F.45 H.55 Li.99'
_cod_database_code 9002873

loop_
_space_group_symop_operation_xyz
x,y,z
1/2+x,1/2+y,z
-x,-y,-z
1/2-x,1/2-y,-z

loop_
_atom_site_label
_atom_site_fract_x
_atom_site_fract_y
_atom_site_fract_z
_atom_site_occupancy
_atom_site_U_iso_or_equiv
P 0.98450 0.34120 0.26240 1.00000 0.00470
Al1 0.00000 0.00000 0.00000 1.00000 0.00450
Al2 0.00000 0.00000 0.50000 1.00000 0.00380
O1 -0.31710 0.01480 -0.15480 1.00000 0.00610
O2 0.29800 0.06000 0.57920 1.00000 0.00660
O3 0.10100 -0.22310 -0.38800 1.00000 0.00570
O4 0.02380 0.23380 0.09770 1.00000 0.00660
O 0.03700 0.08650 -0.23180 0.55000 0.00720
F 0.03700 0.08650 -0.23180 0.45000 0.00720
H 0.20300 0.13710 0.84530 0.55000 0.01900
Li1 0.04700 -0.32300 0.25900 0.38000 0.01300
Li2 0.06900 -0.32200 0.31600 0.61000 0.00700

loop_
_cod_related_entry_id
_cod_related_entry_database
_cod_related_entry_code
1 AMCSD 0002962
